data_7712243
loop_
_publ_author_name
'Chiu, Weiling'
'Nadeau, Ben E.'
'Patrick, Brian O.'
'Love, Jennifer'

_publ_section_title
;
 Investigating the Mechanism of Ni-Mediated Trifluoromethylthiolation of
 Aryl Halides using AgSCF3
;
_journal_name_full 'Dalton Transactions'
_journal_paper_doi 10.1039/D2DT03758K
_journal_year 2023
_chemical_formula_moiety '2(C38 H43 Cl F N3 Ni), 0.5(C4 H10 O)'
_chemical_formula_sum 'C78 H91 Cl2 F2 N6 Ni2 O0.5'
_chemical_formula_weight 1346.88
_space_group_crystal_system monoclinic
_space_group_IT_number 14
_space_group_name_Hall '-P 2yn'
_space_group_name_H-M_alt 'P 1 21/n 1'
_atom_sites_solution_hydrogens geom
_atom_sites_solution_primary dual
_audit_creation_date 2020-12-16
_audit_creation_method
;
Olex2 1.3
(compiled 2020.11.12 svn.r5f609507 for OlexSys, GUI svn.r6226)
;
_audit_update_record
;
2023-01-09 deposited with the CCDC.	2023-01-31 downloaded from the CCDC.
;
_cell_angle_alpha 90
_cell_angle_beta 102.877(2)
_cell_angle_gamma 90
_cell_formula_units_Z 4
_cell_length_a 22.2136(8)
_cell_length_b 14.0529(5)
_cell_length_c 23.0928(11)
_cell_measurement_reflns_used 9797
_cell_measurement_temperature 120(2)
_cell_measurement_theta_max 30.39
_cell_measurement_theta_min 2.30
_cell_volume 7027.5(5)
_computing_cell_refinement 'SAINT V8.40B (Bruker, 2016)'
_computing_data_collection APEX3
_computing_data_reduction 'SAINT V8.40B (Bruker, 2016)'
_computing_molecular_graphics 'Olex2 1.3 (Dolomanov et al., 2009)'
_computing_publication_material 'Olex2 1.3 (Dolomanov et al., 2009)'
_computing_structure_refinement 'XL  (Sheldrick, 2008)'
_computing_structure_solution 'SHELXT 2018/2 (Sheldrick, 2018)'
_diffrn_ambient_temperature 120(2)
_diffrn_detector 'Bruker APEX2 area detector'
_diffrn_detector_area_resol_mean 7.9
_diffrn_detector_type 'CCD area detector'
_diffrn_measured_fraction_theta_full 0.999
_diffrn_measured_fraction_theta_max 0.995
_diffrn_measurement_device 'Bruker-Nonius Kappa diffractometer'
_diffrn_measurement_device_type 'Bruker APEX II area detector'
_diffrn_measurement_method '\w and \f scans'
_diffrn_radiation_monochromator 'mirror optics'
_diffrn_radiation_probe x-ray
_diffrn_radiation_type MoK\a
_diffrn_radiation_wavelength 0.71073
_diffrn_reflns_av_R_equivalents 0.0503
_diffrn_reflns_av_unetI/netI 0.0509
_diffrn_reflns_Laue_measured_fraction_full 0.999
_diffrn_reflns_Laue_measured_fraction_max 0.995
_diffrn_reflns_limit_h_max 31
_diffrn_reflns_limit_h_min -31
_diffrn_reflns_limit_k_max 20
_diffrn_reflns_limit_k_min -19
_diffrn_reflns_limit_l_max 32
_diffrn_reflns_limit_l_min -26
_diffrn_reflns_number 92174
_diffrn_reflns_point_group_measured_fraction_full 0.999
_diffrn_reflns_point_group_measured_fraction_max 0.995
_diffrn_reflns_theta_full 25.242
_diffrn_reflns_theta_max 30.479
_diffrn_reflns_theta_min 1.443
_diffrn_source 'microfocus sealed X-ray tube'
_diffrn_source_current 0.99
_diffrn_source_power 0.0495
_diffrn_source_type 'Incoatec I\ms'
_diffrn_source_voltage 50.0
_diffrn_standards_number 0
_exptl_absorpt_coefficient_mu 0.665
_exptl_absorpt_correction_T_max 0.875
_exptl_absorpt_correction_T_min 0.833
_exptl_absorpt_correction_type multi-scan
_exptl_absorpt_process_details
;
SADABS-2016/2 (Bruker, 2016/2) was used for absorption correction.
wR2(int) was 0.0896 before and 0.0498 after correction.
The ratio of minimum to maximum transmission is 0.9519.
The \l/2 correction factor is not present.
;
_exptl_crystal_colour orange
_exptl_crystal_colour_primary orange
_exptl_crystal_density_diffrn 1.273
_exptl_crystal_description prism
_exptl_crystal_F_000 2852
_exptl_crystal_recrystallization_method
'The material was recrystallised from a mixture of THF and Et2O  by slow evaporation'
_exptl_crystal_size_max 0.24
_exptl_crystal_size_mid 0.2
_exptl_crystal_size_min 0.2
_refine_diff_density_max 0.902
_refine_diff_density_min -0.571
_refine_diff_density_rms 0.067
_refine_ls_extinction_method none
_refine_ls_goodness_of_fit_ref 1.027
_refine_ls_hydrogen_treatment constr
_refine_ls_matrix_type full
_refine_ls_number_parameters 865
_refine_ls_number_reflns 21298
_refine_ls_number_restraints 76
_refine_ls_restrained_S_all 1.042
_refine_ls_R_factor_all 0.0639
_refine_ls_R_factor_gt 0.0409
_refine_ls_shift/su_max 0.002
_refine_ls_shift/su_mean 0.000
_refine_ls_structure_factor_coef Fsqd
_refine_ls_weighting_details 'w=1/[\s^2^(Fo^2^)+(0.0382P)^2^+2.6417P] where P=(Fo^2^+2Fc^2^)/3'
_refine_ls_weighting_scheme calc
_refine_ls_wR_factor_gt 0.0888
_refine_ls_wR_factor_ref 0.0983
_reflns_Friedel_coverage 0.000
_reflns_number_gt 15870
_reflns_number_total 21298
_reflns_threshold_expression 'I > 2\s(I)'
_cod_data_source_file d2dt03758k2.cif
_cod_data_source_block jl340
_cod_original_formula_sum 'C78 H91 Cl2 F2 N6 Ni2 O0.50'
_cod_database_code 7712243
_shelx_shelxl_version_number 2018/3
_shelx_space_group_comment
;
The symmetry employed for this shelxl refinement is uniquely defined
by the following loop, which should always be used as a source of
symmetry information in preference to the above space-group names.
They are only intended as comments.
;
_shelx_estimated_absorpt_t_max 0.878
_shelx_estimated_absorpt_t_min 0.857
_olex2_refinement_description
;
1. Fixed Uiso
 At 1.2 times of:
  All C(H) groups, All C(H,H) groups
 At 1.5 times of:
  All C(H,H,H) groups
2. Restrained distances
 O6-C80 = O6-C81
 1.45 with sigma of 0.01
 O6-C79 = C82-O6
 2.5 with sigma of 0.005
 C80-C79 = C82-C81
 1.54 with sigma of 0.005
 C78-C76 \\sim C78A-C76 \\sim C77-C76 \\sim C77A-C76
 with sigma of 0.01
 O6-C80 \\sim O6-C81
 with sigma of 0.01
3. Uiso/Uaniso restraints and constraints
C81 \\sim C82: within 2A with sigma of 0.04 and sigma for terminal atoms of
0.08 within 2A
O6 \\sim C80 \\sim C81 \\sim C82 \\sim C79: within 2A with sigma of 0.04 and
sigma for terminal atoms of 0.08 within 2A
Uanis(C81) = Uanis(C80)
Uanis(C82) = Uanis(C79)
4. Rigid body (RIGU) restrains
 C76, C77, C77A, C78, C78A
 with sigma for 1-2 distances of 0.004 and sigma for 1-3 distances of 0.004
 O6, C80, C81, C82
 with sigma for 1-2 distances of 0.004 and sigma for 1-3 distances of 0.004
 C77, C77A
 with sigma for 1-2 distances of 0.004 and sigma for 1-3 distances of 0.004
 O6, C80, C81, C82, C79
 with sigma for 1-2 distances of 0.004 and sigma for 1-3 distances of 0.004
5. Others
 Sof(H76A)=Sof(C77A)=Sof(H77D)=Sof(H77E)=Sof(H77F)=Sof(C78A)=Sof(H78D)=
 Sof(H78E)=Sof(H78F)=1-FVAR(1)
 Sof(H76)=Sof(C77)=Sof(H77A)=Sof(H77B)=Sof(H77C)=Sof(C78)=Sof(H78A)=Sof(H78B)=
 Sof(H78C)=FVAR(1)
 Fixed Sof: O6(0.5) C80(0.5) H80A(0.5) H80B(0.5) C81(0.5) H81A(0.5) H81B(0.5)
 C82(0.5) H82A(0.5) H82B(0.5) H82C(0.5) C79(0.5) H79A(0.5) H79B(0.5) H79C(0.5)
6.a Ternary CH refined with riding coordinates:
 C22(H22), C25(H25), C34(H34), C37(H37), C61(H61), C64(H64), C73(H73),
 C76(H76), C76(H76A)
6.b Secondary CH2 refined with riding coordinates:
 C80(H80A,H80B), C81(H81A,H81B)
6.c Aromatic/amide H refined with riding coordinates:
 C2(H2), C3(H3), C4(H4), C5(H5), C8(H8), C10(H10), C11(H11), C14(H14),
 C15(H15), C18(H18), C19(H19), C20(H20), C30(H30), C31(H31), C32(H32), C41(H41),
  C42(H42), C43(H43), C44(H44), C47(H47), C49(H49), C50(H50), C53(H53),
 C54(H54), C57(H57), C58(H58), C59(H59), C69(H69), C70(H70), C71(H71)
6.d Idealised Me refined as rotating group:
 C23(H23A,H23B,H23C), C24(H24A,H24B,H24C), C26(H26A,H26B,H26C), C27(H27A,H27B,
 H27C), C35(H35A,H35B,H35C), C36(H36A,H36B,H36C), C38(H38A,H38B,H38C), C39(H39A,
 H39B,H39C), C62(H62A,H62B,H62C), C63(H63A,H63B,H63C), C65(H65A,H65B,H65C),
 C66(H66A,H66B,H66C), C74(H74A,H74B,H74C), C75(H75A,H75B,H75C), C77(H77A,H77B,
 H77C), C77A(H77D,H77E,H77F), C78(H78A,H78B,H78C), C78A(H78D,H78E,H78F),
 C82(H82A,H82B,H82C), C79(H79A,H79B,H79C)
;
_olex2_diffrn_ambient_temperature_device Kryoflex
_olex2_exptl_crystal_mounting_method 'The crystal was mounted on a mylar loop in oil'
_olex2_submission_original_sample_id 'WC 792'
_olex2_submission_special_instructions 'No special instructions were received'

loop_
_space_group_symop_operation_xyz
'x, y, z'
'-x+1/2, y+1/2, -z+1/2'
'-x, -y, -z'
'x-1/2, -y-1/2, z-1/2'

loop_
_atom_site_label
_atom_site_type_symbol
_atom_site_fract_x
_atom_site_fract_y
_atom_site_fract_z
_atom_site_U_iso_or_equiv
_atom_site_adp_type
_atom_site_occupancy
_atom_site_site_symmetry_order
_atom_site_calc_flag
_atom_site_refinement_flags_posn
_atom_site_refinement_flags_adp
_atom_site_refinement_flags_occupancy
_atom_site_disorder_assembly
_atom_site_disorder_group
Ni1 Ni 0.37650(2) 0.51843(2) 0.35743(2) 0.01311(5) Uani 1 1 d . . . . .
Cl1 Cl 0.32265(2) 0.42478(3) 0.28456(2) 0.01937(8) Uani 1 1 d . . . . .
F1 F 0.60627(5) 0.27956(9) 0.39125(6) 0.0403(3) Uani 1 1 d . . . . .
N1 N 0.44529(6) 0.42874(10) 0.37355(6) 0.0165(3) Uani 1 1 d . . . . .
N2 N 0.27003(6) 0.63402(9) 0.37499(6) 0.0140(3) Uani 1 1 d . . . . .
N3 N 0.29308(6) 0.65813(9) 0.29009(5) 0.0135(3) Uani 1 1 d . . . . .
C1 C 0.42983(7) 0.59691(11) 0.41348(7) 0.0152(3) Uani 1 1 d . . . . .
C2 C 0.42030(7) 0.68575(12) 0.43755(7) 0.0187(3) Uani 1 1 d . . . . .
H2 H 0.380127 0.712913 0.428348 0.022 Uiso 1 1 calc R U . . .
C3 C 0.46813(8) 0.73528(13) 0.47460(7) 0.0219(3) Uani 1 1 d . . . . .
H3 H 0.460054 0.795472 0.489992 0.026 Uiso 1 1 calc R U . . .
C4 C 0.52746(8) 0.69790(13) 0.48934(8) 0.0241(4) Uani 1 1 d . . . . .
H4 H 0.559883 0.732477 0.514323 0.029 Uiso 1 1 calc R U . . .
C5 C 0.53886(7) 0.60980(12) 0.46727(7) 0.0205(3) Uani 1 1 d . . . . .
H5 H 0.579092 0.583004 0.477589 0.025 Uiso 1 1 calc R U . . .
C6 C 0.49092(7) 0.56025(12) 0.42969(7) 0.0169(3) Uani 1 1 d . . . . .
C7 C 0.49924(7) 0.46642(12) 0.40551(7) 0.0171(3) Uani 1 1 d . . . . .
C8 C 0.55495(8) 0.41736(13) 0.41240(7) 0.0227(4) Uani 1 1 d . . . . .
H8 H 0.592707 0.444456 0.433398 0.027 Uiso 1 1 calc R U . . .
C9 C 0.55302(8) 0.32825(13) 0.38760(8) 0.0247(4) Uani 1 1 d . . . . .
C10 C 0.49885(8) 0.28567(13) 0.35879(8) 0.0244(4) Uani 1 1 d . . . . .
H10 H 0.497925 0.222432 0.344083 0.029 Uiso 1 1 calc R U . . .
C11 C 0.44570(8) 0.33993(12) 0.35237(7) 0.0204(3) Uani 1 1 d . . . . .
H11 H 0.407668 0.312899 0.331962 0.024 Uiso 1 1 calc R U . . .
C13 C 0.31198(7) 0.60846(11) 0.34208(6) 0.0132(3) Uani 1 1 d . . . . .
C14 C 0.22583(7) 0.69626(12) 0.34292(7) 0.0172(3) Uani 1 1 d . . . . .
H14 H 0.191555 0.722351 0.355750 0.021 Uiso 1 1 calc R U . . .
C15 C 0.24085(7) 0.71227(11) 0.29063(7) 0.0164(3) Uani 1 1 d . . . . .
H15 H 0.219786 0.752896 0.259819 0.020 Uiso 1 1 calc R U . . .
C16 C 0.27001(7) 0.60805(11) 0.43588(7) 0.0148(3) Uani 1 1 d . . . . .
C17 C 0.26430(7) 0.51198(12) 0.45051(7) 0.0178(3) Uani 1 1 d . . . . .
C18 C 0.26584(8) 0.48983(13) 0.51003(8) 0.0227(4) Uani 1 1 d . . . . .
H18 H 0.263778 0.425075 0.521239 0.027 Uiso 1 1 calc R U . . .
C19 C 0.27028(8) 0.55986(14) 0.55277(8) 0.0245(4) Uani 1 1 d . . . . .
H19 H 0.272184 0.543198 0.593009 0.029 Uiso 1 1 calc R U . . .
C20 C 0.27195(7) 0.65482(13) 0.53646(7) 0.0208(3) Uani 1 1 d . . . . .
H20 H 0.272898 0.702817 0.565622 0.025 Uiso 1 1 calc R U . . .
C21 C 0.27227(7) 0.68152(12) 0.47822(7) 0.0166(3) Uani 1 1 d . . . . .
C22 C 0.25045(8) 0.43329(12) 0.40448(8) 0.0224(4) Uani 1 1 d . . . . .
H22 H 0.258119 0.458856 0.366353 0.027 Uiso 1 1 calc R U . . .
C23 C 0.18185(9) 0.40630(16) 0.39399(10) 0.0378(5) Uani 1 1 d . . . . .
H23A H 0.172595 0.356127 0.363832 0.057 Uiso 1 1 calc R U . . .
H23B H 0.156386 0.462318 0.380246 0.057 Uiso 1 1 calc R U . . .
H23C H 0.172806 0.383224 0.431187 0.057 Uiso 1 1 calc R U . . .
C24 C 0.29139(10) 0.34569(14) 0.42150(10) 0.0371(5) Uani 1 1 d . . . . .
H24A H 0.285139 0.319781 0.459120 0.056 Uiso 1 1 calc R U . . .
H24B H 0.334797 0.363750 0.425968 0.056 Uiso 1 1 calc R U . . .
H24C H 0.280476 0.297377 0.390315 0.056 Uiso 1 1 calc R U . . .
C25 C 0.27091(7) 0.78792(12) 0.46377(7) 0.0190(3) Uani 1 1 d . . . . .
H25 H 0.278736 0.795458 0.423020 0.023 Uiso 1 1 calc R U . . .
C26 C 0.20656(8) 0.83010(13) 0.46346(8) 0.0259(4) Uani 1 1 d . . . . .
H26A H 0.199191 0.827898 0.503730 0.039 Uiso 1 1 calc R U . . .
H26B H 0.174785 0.792873 0.436656 0.039 Uiso 1 1 calc R U . . .
H26C H 0.204921 0.896271 0.449801 0.039 Uiso 1 1 calc R U . . .
C27 C 0.31993(9) 0.84544(13) 0.50699(8) 0.0267(4) Uani 1 1 d . . . . .
H27A H 0.319526 0.911425 0.493174 0.040 Uiso 1 1 calc R U . . .
H27B H 0.360752 0.817572 0.508797 0.040 Uiso 1 1 calc R U . . .
H27C H 0.310854 0.844084 0.546605 0.040 Uiso 1 1 calc R U . . .
C28 C 0.32019(7) 0.65408(11) 0.23843(7) 0.0152(3) Uani 1 1 d . . . . .
C29 C 0.28747(7) 0.60615(11) 0.18735(7) 0.0169(3) Uani 1 1 d . . . . .
C30 C 0.31412(8) 0.60502(12) 0.13802(7) 0.0218(3) Uani 1 1 d . . . . .
H30 H 0.293091 0.573915 0.102771 0.026 Uiso 1 1 calc R U . . .
C31 C 0.37054(8) 0.64815(13) 0.13920(8) 0.0243(4) Uani 1 1 d . . . . .
H31 H 0.388338 0.644709 0.105470 0.029 Uiso 1 1 calc R U . . .
C32 C 0.40072(8) 0.69601(12) 0.18938(8) 0.0213(3) Uani 1 1 d . . . . .
H32 H 0.439219 0.725718 0.189728 0.026 Uiso 1 1 calc R U . . .
C33 C 0.37582(7) 0.70175(12) 0.23987(7) 0.0177(3) Uani 1 1 d . . . . .
C34 C 0.22515(7) 0.55780(12) 0.18346(7) 0.0194(3) Uani 1 1 d . . . . .
H34 H 0.220513 0.544494 0.224788 0.023 Uiso 1 1 calc R U . . .
C35 C 0.17121(8) 0.62231(13) 0.15290(8) 0.0256(4) Uani 1 1 d . . . . .
H35A H 0.173389 0.682863 0.174316 0.038 Uiso 1 1 calc R U . . .
H35B H 0.131923 0.590778 0.153167 0.038 Uiso 1 1 calc R U . . .
H35C H 0.174038 0.634286 0.111779 0.038 Uiso 1 1 calc R U . . .
C36 C 0.22066(9) 0.46309(13) 0.14984(8) 0.0264(4) Uani 1 1 d . . . . .
H36A H 0.219949 0.475305 0.107913 0.040 Uiso 1 1 calc R U . . .
H36B H 0.182703 0.430018 0.153062 0.040 Uiso 1 1 calc R U . . .
H36C H 0.256455 0.423412 0.167056 0.040 Uiso 1 1 calc R U . . .
C37 C 0.40703(8) 0.76516(13) 0.29112(8) 0.0228(4) Uani 1 1 d . . . . .
H37 H 0.387095 0.753581 0.325260 0.027 Uiso 1 1 calc R U . . .
C38 C 0.39671(10) 0.86988(14) 0.27238(9) 0.0347(5) Uani 1 1 d . . . . .
H38A H 0.415622 0.882483 0.238652 0.052 Uiso 1 1 calc R U . . .
H38B H 0.415623 0.911061 0.305735 0.052 Uiso 1 1 calc R U . . .
H38C H 0.352303 0.882884 0.260811 0.052 Uiso 1 1 calc R U . . .
C39 C 0.47622(8) 0.74356(17) 0.31165(9) 0.0362(5) Uani 1 1 d . . . . .
H39A H 0.482089 0.675200 0.319227 0.054 Uiso 1 1 calc R U . . .
H39B H 0.493231 0.778953 0.348205 0.054 Uiso 1 1 calc R U . . .
H39C H 0.497525 0.762749 0.280649 0.054 Uiso 1 1 calc R U . . .
Ni2 Ni 0.13081(2) 0.38219(2) 0.61835(2) 0.01700(5) Uani 1 1 d . . . . .
Cl2 Cl 0.20294(2) 0.47518(3) 0.67648(2) 0.02166(9) Uani 1 1 d . . . . .
F2 F 0.06747(6) 0.66645(10) 0.41759(5) 0.0481(3) Uani 1 1 d . . . . .
N4 N 0.10954(6) 0.48129(11) 0.55772(6) 0.0215(3) Uani 1 1 d . . . . .
N5 N 0.20118(6) 0.23690(10) 0.69556(6) 0.0173(3) Uani 1 1 d . . . . .
N6 N 0.10993(6) 0.25076(9) 0.71258(6) 0.0153(3) Uani 1 1 d . . . . .
C40 C 0.07873(7) 0.30471(13) 0.56021(7) 0.0212(3) Uani 1 1 d . . . . .
C41 C 0.05999(8) 0.21008(14) 0.56268(8) 0.0272(4) Uani 1 1 d . . . . .
H41 H 0.069227 0.177543 0.599659 0.033 Uiso 1 1 calc R U . . .
C42 C 0.02796(9) 0.16215(16) 0.51199(9) 0.0334(4) Uani 1 1 d . . . . .
H42 H 0.015740 0.097917 0.515145 0.040 Uiso 1 1 calc R U . . .
C43 C 0.01384(9) 0.20730(17) 0.45719(9) 0.0362(5) Uani 1 1 d . . . . .
H43 H -0.007142 0.173912 0.422818 0.043 Uiso 1 1 calc R U . . .
C44 C 0.03063(8) 0.30143(16) 0.45313(8) 0.0316(4) Uani 1 1 d . . . . .
H44 H 0.020944 0.333220 0.415898 0.038 Uiso 1 1 calc R U . . .
C45 C 0.06180(8) 0.34956(14) 0.50375(8) 0.0249(4) Uani 1 1 d . . . . .
C46 C 0.07815(7) 0.45039(14) 0.50360(8) 0.0241(4) Uani 1 1 d . . . . .
C47 C 0.06320(8) 0.51235(16) 0.45506(8) 0.0315(4) Uani 1 1 d . . . . .
H47 H 0.041927 0.490261 0.417124 0.038 Uiso 1 1 calc R U . . .
C48 C 0.08016(9) 0.60570(16) 0.46395(9) 0.0337(5) Uani 1 1 d . . . . .
C49 C 0.10993(8) 0.63980(15) 0.51872(9) 0.0311(4) Uani 1 1 d . . . . .
H49 H 0.120372 0.705145 0.524867 0.037 Uiso 1 1 calc R U . . .
C50 C 0.12389(8) 0.57408(14) 0.56442(9) 0.0270(4) Uani 1 1 d . . . . .
H50 H 0.144743 0.595802 0.602586 0.032 Uiso 1 1 calc R U . . .
C52 C 0.14661(7) 0.28499(11) 0.67648(7) 0.0153(3) Uani 1 1 d . . . . .
C53 C 0.19831(7) 0.17485(12) 0.74162(7) 0.0199(3) Uani 1 1 d . . . . .
H53 H 0.230265 0.133765 0.761490 0.024 Uiso 1 1 calc R U . . .
C54 C 0.14171(7) 0.18394(12) 0.75277(7) 0.0199(3) Uani 1 1 d . . . . .
H54 H 0.126268 0.151115 0.782375 0.024 Uiso 1 1 calc R U . . .
C55 C 0.25726(7) 0.25063(13) 0.67374(8) 0.0207(3) Uani 1 1 d . . . . .
C56 C 0.26028(8) 0.21215(15) 0.61856(8) 0.0276(4) Uani 1 1 d . . . . .
C57 C 0.31358(9) 0.23068(19) 0.59747(9) 0.0415(5) Uani 1 1 d . . . . .
H57 H 0.316240 0.208022 0.559365 0.050 Uiso 1 1 calc R U . . .
C58 C 0.36205(9) 0.28107(19) 0.63097(10) 0.0462(6) Uani 1 1 d . . . . .
H58 H 0.397450 0.293997 0.615572 0.055 Uiso 1 1 calc R U . . .
C59 C 0.35953(9) 0.31295(16) 0.68686(10) 0.0364(5) Uani 1 1 d . . . . .
H59 H 0.394189 0.345170 0.710148 0.044 Uiso 1 1 calc R U . . .
C60 C 0.30732(8) 0.29904(13) 0.71006(8) 0.0239(4) Uani 1 1 d . . . . .
C61 C 0.21184(9) 0.14562(16) 0.58408(8) 0.0340(5) Uani 1 1 d . . . . .
H61 H 0.173974 0.151676 0.600481 0.041 Uiso 1 1 calc R U . . .
C62 C 0.23502(12) 0.04248(18) 0.59375(12) 0.0528(6) Uani 1 1 d . . . . .
H62A H 0.271539 0.034288 0.577004 0.079 Uiso 1 1 calc R U . . .
H62B H 0.202443 -0.001144 0.573997 0.079 Uiso 1 1 calc R U . . .
H62C H 0.245865 0.028551 0.636390 0.079 Uiso 1 1 calc R U . . .
C63 C 0.19391(11) 0.1687(2) 0.51776(9) 0.0528(7) Uani 1 1 d . . . . .
H63A H 0.180401 0.235099 0.512355 0.079 Uiso 1 1 calc R U . . .
H63B H 0.160181 0.126732 0.498317 0.079 Uiso 1 1 calc R U . . .
H63C H 0.229666 0.158954 0.500086 0.079 Uiso 1 1 calc R U . . .
C64 C 0.30715(8) 0.33336(13) 0.77233(9) 0.0269(4) Uani 1 1 d . . . . .
H64 H 0.263268 0.340181 0.775753 0.032 Uiso 1 1 calc R U . . .
C65 C 0.33912(10) 0.26149(15) 0.81919(9) 0.0373(5) Uani 1 1 d . . . . .
H65A H 0.318370 0.199710 0.811713 0.056 Uiso 1 1 calc R U . . .
H65B H 0.336946 0.284142 0.858813 0.056 Uiso 1 1 calc R U . . .
H65C H 0.382459 0.254686 0.816998 0.056 Uiso 1 1 calc R U . . .
C66 C 0.33910(9) 0.42998(15) 0.78603(11) 0.0405(5) Uani 1 1 d . . . . .
H66A H 0.383644 0.422352 0.789717 0.061 Uiso 1 1 calc R U . . .
H66B H 0.331398 0.454783 0.823380 0.061 Uiso 1 1 calc R U . . .
H66C H 0.322684 0.474596 0.753760 0.061 Uiso 1 1 calc R U . . .
C67 C 0.04720(7) 0.27895(12) 0.71427(7) 0.0164(3) Uani 1 1 d . . . . .
C68 C 0.00018(7) 0.20927(12) 0.70313(7) 0.0172(3) Uani 1 1 d . . . . .
C69 C -0.05871(7) 0.23712(13) 0.70894(7) 0.0211(3) Uani 1 1 d . . . . .
H69 H -0.091292 0.191845 0.701803 0.025 Uiso 1 1 calc R U . . .
C70 C -0.07057(8) 0.32893(13) 0.72481(8) 0.0237(4) Uani 1 1 d . . . . .
H70 H -0.111065 0.346450 0.727813 0.028 Uiso 1 1 calc R U . . .
C71 C -0.02345(8) 0.39515(13) 0.73629(8) 0.0234(4) Uani 1 1 d . . . . .
H71 H -0.032139 0.458123 0.746972 0.028 Uiso 1 1 calc R U . . .
C72 C 0.03666(8) 0.37171(12) 0.73257(7) 0.0193(3) Uani 1 1 d . . . . .
C73 C 0.00890(8) 0.10610(12) 0.68673(8) 0.0211(3) Uani 1 1 d . . . . .
H73 H 0.051094 0.099192 0.678702 0.025 Uiso 1 1 calc R U . . .
C74 C 0.00361(9) 0.03810(13) 0.73749(9) 0.0282(4) Uani 1 1 d . . . . .
H74A H 0.035424 0.053827 0.772931 0.042 Uiso 1 1 calc R U . . .
H74B H 0.009342 -0.027572 0.725498 0.042 Uiso 1 1 calc R U . . .
H74C H -0.037309 0.044700 0.746392 0.042 Uiso 1 1 calc R U . . .
C75 C -0.03896(9) 0.07676(15) 0.63029(9) 0.0312(4) Uani 1 1 d . . . . .
H75A H -0.079852 0.071859 0.639463 0.047 Uiso 1 1 calc R U . . .
H75B H -0.027384 0.015040 0.616269 0.047 Uiso 1 1 calc R U . . .
H75C H -0.040047 0.124756 0.599282 0.047 Uiso 1 1 calc R U . . .
C76 C 0.08752(9) 0.44429(13) 0.75226(8) 0.0294(4) Uani 1 1 d D . . . .
H76 H 0.127559 0.419886 0.745182 0.035 Uiso 0.626(7) 1 calc R U P A 1
H76A H 0.116580 0.434733 0.725339 0.035 Uiso 0.374(7) 1 calc R U P A 2
C77 C 0.0935(2) 0.4671(4) 0.81809(16) 0.0454(14) Uani 0.626(7) 1 d D . P A 1
H77A H 0.052811 0.483535 0.825041 0.068 Uiso 0.626(7) 1 calc R U P A 1
H77B H 0.121722 0.520897 0.829333 0.068 Uiso 0.626(7) 1 calc R U P A 1
H77C H 0.109748 0.411366 0.842052 0.068 Uiso 0.626(7) 1 calc R U P A 1
C77A C 0.1255(3) 0.4129(5) 0.8171(3) 0.045(2) Uani 0.374(7) 1 d D . P A 2
H77D H 0.097290 0.408154 0.844082 0.067 Uiso 0.374(7) 1 calc R U P A 2
H77E H 0.157419 0.460437 0.832254 0.067 Uiso 0.374(7) 1 calc R U P A 2
H77F H 0.145013 0.350965 0.814454 0.067 Uiso 0.374(7) 1 calc R U P A 2
C78 C 0.0682(2) 0.5392(3) 0.7162(3) 0.0412(12) Uani 0.626(7) 1 d D . P A 1
H78A H 0.064043 0.527040 0.673739 0.062 Uiso 0.626(7) 1 calc R U P A 1
H78B H 0.099867 0.587894 0.729404 0.062 Uiso 0.626(7) 1 calc R U P A 1
H78C H 0.028611 0.561634 0.723200 0.062 Uiso 0.626(7) 1 calc R U P A 1
C78A C 0.0735(4) 0.5478(4) 0.7497(5) 0.050(2) Uani 0.374(7) 1 d D . P A 2
H78D H 0.050879 0.564603 0.709530 0.076 Uiso 0.374(7) 1 calc R U P A 2
H78E H 0.112222 0.583896 0.759499 0.076 Uiso 0.374(7) 1 calc R U P A 2
H78F H 0.048327 0.563070 0.778235 0.076 Uiso 0.374(7) 1 calc R U P A 2
O6 O -0.0092(7) 0.496(2) 1.0040(6) 0.168(3) Uani 0.5 1 d D U P B -1
C80 C -0.0333(3) 0.4851(6) 1.0573(4) 0.114(3) Uani 0.5 1 d D U P B -1
H80A H -0.040611 0.548793 1.072647 0.137 Uiso 0.5 1 calc R U P B -1
H80B H -0.002206 0.452177 1.088166 0.137 Uiso 0.5 1 calc R U P B -1
C81 C 0.0533(3) 0.5351(6) 1.0146(4) 0.114(3) Uani 0.5 1 d D U P B -1
H81A H 0.082132 0.489849 1.039392 0.137 Uiso 0.5 1 calc R U P B -1
H81B H 0.054474 0.595157 1.037263 0.137 Uiso 0.5 1 calc R U P B -1
C82 C 0.0754(9) 0.555(2) 0.9576(6) 0.186(3) Uani 0.5 1 d D U P B -1
H82A H 0.060465 0.504698 0.928492 0.279 Uiso 0.5 1 calc R U P B -1
H82B H 0.120652 0.556306 0.966509 0.279 Uiso 0.5 1 calc R U P B -1
H82C H 0.059303 0.616562 0.941178 0.279 Uiso 0.5 1 calc R U P B -1
C79 C -0.0947(9) 0.427(2) 1.0450(7) 0.186(3) Uani 0.5 1 d D U P B -1
H79A H -0.129169 0.469417 1.027739 0.279 Uiso 0.5 1 calc R U P B -1
H79B H -0.101148 0.400769 1.082397 0.279 Uiso 0.5 1 calc R U P B -1
H79C H -0.092268 0.375501 1.017243 0.279 Uiso 0.5 1 calc R U P B -1

loop_
_atom_site_aniso_label
_atom_site_aniso_U_11
_atom_site_aniso_U_22
_atom_site_aniso_U_33
_atom_site_aniso_U_23
_atom_site_aniso_U_13
_atom_site_aniso_U_12
Ni1 0.01231(9) 0.01255(10) 0.01408(9) -0.00082(8) 0.00212(7) 0.00034(7)
Cl1 0.01897(17) 0.01606(19) 0.02066(18) -0.00368(15) -0.00075(14) 0.00043(14)
F1 0.0257(5) 0.0427(7) 0.0471(7) -0.0097(6) -0.0036(5) 0.0198(5)
N1 0.0166(6) 0.0165(7) 0.0160(6) 0.0004(5) 0.0030(5) 0.0020(5)
N2 0.0132(6) 0.0139(6) 0.0151(6) -0.0004(5) 0.0033(5) 0.0001(5)
N3 0.0143(6) 0.0124(6) 0.0140(6) -0.0003(5) 0.0036(5) -0.0004(5)
C1 0.0163(7) 0.0163(8) 0.0134(7) 0.0011(6) 0.0043(5) -0.0021(6)
C2 0.0189(7) 0.0192(8) 0.0181(7) -0.0004(6) 0.0040(6) -0.0017(6)
C3 0.0255(8) 0.0183(8) 0.0224(8) -0.0053(7) 0.0062(7) -0.0047(7)
C4 0.0226(8) 0.0253(9) 0.0227(8) -0.0038(7) 0.0013(7) -0.0077(7)
C5 0.0163(7) 0.0239(9) 0.0206(8) 0.0008(7) 0.0024(6) -0.0019(6)
C6 0.0176(7) 0.0178(8) 0.0154(7) 0.0014(6) 0.0037(6) -0.0017(6)
C7 0.0162(7) 0.0199(8) 0.0150(7) 0.0019(6) 0.0026(6) 0.0000(6)
C8 0.0177(7) 0.0285(9) 0.0199(8) 0.0005(7) 0.0002(6) 0.0030(7)
C9 0.0207(8) 0.0292(10) 0.0229(8) 0.0016(7) 0.0019(6) 0.0129(7)
C10 0.0276(9) 0.0229(9) 0.0208(8) -0.0031(7) 0.0015(7) 0.0084(7)
C11 0.0220(8) 0.0192(8) 0.0183(7) -0.0022(7) 0.0011(6) 0.0023(7)
C13 0.0143(7) 0.0118(7) 0.0135(7) -0.0016(6) 0.0029(5) -0.0028(5)
C14 0.0156(7) 0.0170(8) 0.0179(7) -0.0015(6) 0.0012(6) 0.0038(6)
C15 0.0175(7) 0.0134(7) 0.0170(7) -0.0020(6) 0.0010(6) 0.0038(6)
C16 0.0129(7) 0.0168(8) 0.0153(7) 0.0005(6) 0.0042(5) 0.0004(6)
C17 0.0146(7) 0.0188(8) 0.0218(8) 0.0018(6) 0.0080(6) 0.0005(6)
C18 0.0237(8) 0.0208(9) 0.0263(8) 0.0071(7) 0.0112(7) 0.0013(7)
C19 0.0233(8) 0.0325(10) 0.0193(8) 0.0065(7) 0.0080(6) 0.0028(7)
C20 0.0204(8) 0.0256(9) 0.0174(7) -0.0015(7) 0.0063(6) 0.0015(7)
C21 0.0144(7) 0.0181(8) 0.0181(7) -0.0004(6) 0.0049(6) -0.0001(6)
C22 0.0266(8) 0.0149(8) 0.0284(9) -0.0017(7) 0.0120(7) -0.0040(7)
C23 0.0332(10) 0.0388(12) 0.0438(12) -0.0164(10) 0.0136(9) -0.0156(9)
C24 0.0519(13) 0.0191(10) 0.0446(12) 0.0009(9) 0.0202(10) 0.0080(9)
C25 0.0227(8) 0.0172(8) 0.0178(7) -0.0020(6) 0.0062(6) -0.0005(6)
C26 0.0285(9) 0.0224(9) 0.0279(9) -0.0021(7) 0.0089(7) 0.0055(7)
C27 0.0331(9) 0.0230(9) 0.0231(8) -0.0059(7) 0.0039(7) -0.0048(8)
C28 0.0187(7) 0.0126(7) 0.0148(7) 0.0018(6) 0.0051(6) 0.0023(6)
C29 0.0224(8) 0.0120(7) 0.0164(7) 0.0010(6) 0.0042(6) 0.0001(6)
C30 0.0304(9) 0.0193(9) 0.0166(7) -0.0002(6) 0.0070(6) 0.0003(7)
C31 0.0313(9) 0.0238(9) 0.0217(8) 0.0040(7) 0.0142(7) 0.0058(7)
C32 0.0207(8) 0.0205(9) 0.0249(8) 0.0053(7) 0.0099(6) 0.0017(7)
C33 0.0182(7) 0.0160(8) 0.0189(7) 0.0045(6) 0.0043(6) 0.0022(6)
C34 0.0243(8) 0.0171(8) 0.0162(7) -0.0019(6) 0.0031(6) -0.0037(6)
C35 0.0242(8) 0.0246(9) 0.0258(9) -0.0004(7) 0.0013(7) -0.0028(7)
C36 0.0362(10) 0.0191(9) 0.0216(8) -0.0042(7) 0.0013(7) -0.0060(7)
C37 0.0207(8) 0.0270(9) 0.0211(8) -0.0010(7) 0.0058(6) -0.0086(7)
C38 0.0458(12) 0.0238(10) 0.0370(11) -0.0059(9) 0.0146(9) -0.0107(9)
C39 0.0218(9) 0.0553(14) 0.0300(10) 0.0055(10) 0.0024(8) -0.0103(9)
Ni2 0.01600(10) 0.01863(11) 0.01661(10) 0.00350(8) 0.00417(7) -0.00007(8)
Cl2 0.02088(18) 0.0197(2) 0.02379(19) 0.00468(16) 0.00373(15) -0.00301(15)
F2 0.0525(8) 0.0546(8) 0.0377(7) 0.0321(6) 0.0109(6) 0.0157(7)
N4 0.0176(6) 0.0263(8) 0.0220(7) 0.0053(6) 0.0071(5) 0.0035(6)
N5 0.0161(6) 0.0175(7) 0.0194(6) 0.0007(5) 0.0062(5) 0.0004(5)
N6 0.0144(6) 0.0142(6) 0.0186(6) 0.0019(5) 0.0062(5) 0.0003(5)
C40 0.0151(7) 0.0291(10) 0.0205(8) 0.0003(7) 0.0060(6) 0.0017(7)
C41 0.0261(9) 0.0332(11) 0.0235(9) -0.0044(8) 0.0080(7) -0.0046(8)
C42 0.0313(10) 0.0361(11) 0.0341(10) -0.0111(9) 0.0098(8) -0.0082(9)
C43 0.0287(10) 0.0538(14) 0.0253(9) -0.0137(9) 0.0040(8) -0.0015(9)
C44 0.0259(9) 0.0469(13) 0.0212(9) -0.0028(8) 0.0037(7) 0.0067(9)
C45 0.0177(8) 0.0373(11) 0.0206(8) 0.0005(8) 0.0060(6) 0.0051(7)
C46 0.0170(7) 0.0367(11) 0.0203(8) 0.0053(7) 0.0078(6) 0.0075(7)
C47 0.0263(9) 0.0481(13) 0.0210(8) 0.0092(8) 0.0070(7) 0.0117(9)
C48 0.0278(9) 0.0440(13) 0.0318(10) 0.0222(9) 0.0121(8) 0.0140(9)
C49 0.0257(9) 0.0313(11) 0.0379(11) 0.0171(9) 0.0104(8) 0.0065(8)
C50 0.0226(8) 0.0279(10) 0.0309(9) 0.0099(8) 0.0067(7) 0.0028(7)
C52 0.0151(7) 0.0150(8) 0.0164(7) -0.0023(6) 0.0047(6) -0.0010(6)
C53 0.0186(7) 0.0174(8) 0.0230(8) 0.0046(7) 0.0034(6) 0.0010(6)
C54 0.0214(8) 0.0174(8) 0.0217(8) 0.0048(7) 0.0061(6) 0.0007(6)
C55 0.0163(7) 0.0227(9) 0.0254(8) 0.0041(7) 0.0091(6) 0.0024(6)
C56 0.0205(8) 0.0390(11) 0.0248(9) 0.0019(8) 0.0084(7) 0.0053(8)
C57 0.0284(10) 0.0701(17) 0.0310(10) 0.0004(11) 0.0170(8) 0.0035(10)
C58 0.0235(10) 0.0732(18) 0.0475(13) 0.0072(12) 0.0198(9) -0.0026(11)
C59 0.0190(9) 0.0466(13) 0.0447(12) 0.0031(10) 0.0095(8) -0.0050(8)
C60 0.0185(8) 0.0225(9) 0.0310(9) 0.0045(7) 0.0059(7) 0.0007(7)
C61 0.0287(9) 0.0499(13) 0.0252(9) -0.0100(9) 0.0098(8) 0.0024(9)
C62 0.0510(14) 0.0480(15) 0.0620(16) -0.0148(13) 0.0184(12) -0.0023(12)
C63 0.0398(12) 0.094(2) 0.0249(10) -0.0109(12) 0.0085(9) 0.0048(13)
C64 0.0206(8) 0.0230(9) 0.0360(10) -0.0029(8) 0.0042(7) -0.0019(7)
C65 0.0420(11) 0.0313(11) 0.0327(10) 0.0002(9) -0.0041(9) -0.0046(9)
C66 0.0322(10) 0.0242(10) 0.0603(15) -0.0066(10) -0.0003(10) -0.0028(8)
C67 0.0144(7) 0.0183(8) 0.0172(7) 0.0011(6) 0.0054(6) 0.0005(6)
C68 0.0168(7) 0.0185(8) 0.0164(7) 0.0023(6) 0.0036(6) -0.0014(6)
C69 0.0166(7) 0.0261(9) 0.0207(8) 0.0031(7) 0.0040(6) -0.0024(7)
C70 0.0172(8) 0.0287(10) 0.0257(8) 0.0023(7) 0.0062(6) 0.0057(7)
C71 0.0254(8) 0.0201(9) 0.0273(9) 0.0008(7) 0.0112(7) 0.0055(7)
C72 0.0221(8) 0.0172(8) 0.0199(8) 0.0016(6) 0.0075(6) -0.0022(6)
C73 0.0219(8) 0.0180(8) 0.0247(8) -0.0015(7) 0.0080(6) -0.0039(6)
C74 0.0328(10) 0.0177(9) 0.0363(10) 0.0025(8) 0.0124(8) -0.0034(7)
C75 0.0327(10) 0.0288(10) 0.0327(10) -0.0080(8) 0.0089(8) -0.0108(8)
C76 0.0350(10) 0.0226(9) 0.0355(10) -0.0085(8) 0.0184(8) -0.0112(8)
C77 0.040(2) 0.055(3) 0.042(2) -0.0237(19) 0.0118(16) -0.022(2)
C77A 0.043(4) 0.039(4) 0.047(3) -0.017(3) 0.000(3) -0.019(3)
C78 0.038(2) 0.0147(17) 0.082(3) -0.008(2) 0.036(2) 0.0009(14)
C78A 0.058(4) 0.023(3) 0.081(6) -0.023(4) 0.040(5) -0.013(3)
O6 0.149(9) 0.075(6) 0.329(8) 0.056(5) 0.159(6) 0.046(8)
C80 0.068(3) 0.090(4) 0.210(6) 0.067(5) 0.086(5) 0.017(3)
C81 0.068(3) 0.090(4) 0.210(6) 0.067(5) 0.086(5) 0.017(3)
C82 0.188(11) 0.072(10) 0.365(9) 0.006(5) 0.205(7) 0.018(6)
C79 0.188(11) 0.072(10) 0.365(9) 0.006(5) 0.205(7) 0.018(6)

loop_
_atom_type_symbol
_atom_type_description
_atom_type_scat_dispersion_real
_atom_type_scat_dispersion_imag
_atom_type_scat_source
C C 0.0033 0.0016 'International Tables Vol C Tables 4.2.6.8 and 6.1.1.4'
H H 0.0000 0.0000 'International Tables Vol C Tables 4.2.6.8 and 6.1.1.4'
Cl Cl 0.1484 0.1585 'International Tables Vol C Tables 4.2.6.8 and 6.1.1.4'
F F 0.0171 0.0103 'International Tables Vol C Tables 4.2.6.8 and 6.1.1.4'
N N 0.0061 0.0033 'International Tables Vol C Tables 4.2.6.8 and 6.1.1.4'
Ni Ni 0.3393 1.1124 'International Tables Vol C Tables 4.2.6.8 and 6.1.1.4'
O O 0.0106 0.0060 'International Tables Vol C Tables 4.2.6.8 and 6.1.1.4'

loop_
_geom_angle_atom_site_label_1
_geom_angle_atom_site_label_2
_geom_angle_atom_site_label_3
_geom_angle
_geom_angle_site_symmetry_1
_geom_angle_site_symmetry_3
_geom_angle_publ_flag
N1 Ni1 Cl1 91.61(4) . . ?
C1 Ni1 Cl1 172.85(5) . . ?
C1 Ni1 N1 84.38(6) . . ?
C13 Ni1 Cl1 89.82(4) . . ?
C13 Ni1 N1 178.07(6) . . ?
C13 Ni1 C1 94.07(6) . . ?
C7 N1 Ni1 114.08(11) . . ?
C11 N1 Ni1 126.86(11) . . ?
C11 N1 C7 118.77(14) . . ?
C13 N2 C14 110.68(13) . . ?
C13 N2 C16 128.01(12) . . ?
C14 N2 C16 121.22(13) . . ?
C13 N3 C15 111.36(13) . . ?
C13 N3 C28 126.67(13) . . ?
C15 N3 C28 121.90(13) . . ?
C2 C1 Ni1 131.35(12) . . ?
C2 C1 C6 115.98(14) . . ?
C6 C1 Ni1 112.49(12) . . ?
C1 C2 H2 119.1 . . ?
C3 C2 C1 121.78(15) . . ?
C3 C2 H2 119.1 . . ?
C2 C3 H3 119.5 . . ?
C4 C3 C2 120.93(16) . . ?
C4 C3 H3 119.5 . . ?
C3 C4 H4 120.3 . . ?
C5 C4 C3 119.32(15) . . ?
C5 C4 H4 120.3 . . ?
C4 C5 H5 120.1 . . ?
C4 C5 C6 119.81(15) . . ?
C6 C5 H5 120.1 . . ?
C1 C6 C7 114.93(13) . . ?
C5 C6 C1 122.18(15) . . ?
C5 C6 C7 122.87(14) . . ?
N1 C7 C6 112.72(13) . . ?
N1 C7 C8 121.27(15) . . ?
C8 C7 C6 126.01(14) . . ?
C7 C8 H8 121.3 . . ?
C9 C8 C7 117.31(15) . . ?
C9 C8 H8 121.3 . . ?
F1 C9 C8 119.31(15) . . ?
F1 C9 C10 117.95(16) . . ?
C8 C9 C10 122.74(16) . . ?
C9 C10 H10 121.8 . . ?
C9 C10 C11 116.44(16) . . ?
C11 C10 H10 121.8 . . ?
N1 C11 C10 123.22(15) . . ?
N1 C11 H11 118.4 . . ?
C10 C11 H11 118.4 . . ?
N2 C13 Ni1 130.69(11) . . ?
N3 C13 Ni1 125.30(11) . . ?
N3 C13 N2 103.77(12) . . ?
N2 C14 H14 126.4 . . ?
C15 C14 N2 107.20(14) . . ?
C15 C14 H14 126.4 . . ?
N3 C15 H15 126.5 . . ?
C14 C15 N3 106.96(13) . . ?
C14 C15 H15 126.5 . . ?
C17 C16 N2 119.59(14) . . ?
C17 C16 C21 121.77(15) . . ?
C21 C16 N2 118.55(14) . . ?
C16 C17 C22 123.18(15) . . ?
C18 C17 C16 117.73(15) . . ?
C18 C17 C22 118.81(15) . . ?
C17 C18 H18 119.2 . . ?
C19 C18 C17 121.63(17) . . ?
C19 C18 H18 119.2 . . ?
C18 C19 H19 120.3 . . ?
C18 C19 C20 119.50(16) . . ?
C20 C19 H19 120.3 . . ?
C19 C20 H20 119.2 . . ?
C19 C20 C21 121.65(16) . . ?
C21 C20 H20 119.2 . . ?
C16 C21 C25 124.47(14) . . ?
C20 C21 C16 117.52(15) . . ?
C20 C21 C25 117.89(15) . . ?
C17 C22 H22 107.9 . . ?
C17 C22 C23 109.25(15) . . ?
C17 C22 C24 112.99(15) . . ?
C23 C22 H22 107.9 . . ?
C24 C22 H22 107.9 . . ?
C24 C22 C23 110.73(16) . . ?
C22 C23 H23A 109.5 . . ?
C22 C23 H23B 109.5 . . ?
C22 C23 H23C 109.5 . . ?
H23A C23 H23B 109.5 . . ?
H23A C23 H23C 109.5 . . ?
H23B C23 H23C 109.5 . . ?
C22 C24 H24A 109.5 . . ?
C22 C24 H24B 109.5 . . ?
C22 C24 H24C 109.5 . . ?
H24A C24 H24B 109.5 . . ?
H24A C24 H24C 109.5 . . ?
H24B C24 H24C 109.5 . . ?
C21 C25 H25 108.0 . . ?
C21 C25 C26 110.41(14) . . ?
C21 C25 C27 113.36(13) . . ?
C26 C25 H25 108.0 . . ?
C27 C25 H25 108.0 . . ?
C27 C25 C26 108.83(14) . . ?
C25 C26 H26A 109.5 . . ?
C25 C26 H26B 109.5 . . ?
C25 C26 H26C 109.5 . . ?
H26A C26 H26B 109.5 . . ?
H26A C26 H26C 109.5 . . ?
H26B C26 H26C 109.5 . . ?
C25 C27 H27A 109.5 . . ?
C25 C27 H27B 109.5 . . ?
C25 C27 H27C 109.5 . . ?
H27A C27 H27B 109.5 . . ?
H27A C27 H27C 109.5 . . ?
H27B C27 H27C 109.5 . . ?
C29 C28 N3 118.35(14) . . ?
C33 C28 N3 119.15(13) . . ?
C33 C28 C29 122.41(15) . . ?
C28 C29 C34 123.56(15) . . ?
C30 C29 C28 117.03(15) . . ?
C30 C29 C34 119.40(14) . . ?
C29 C30 H30 119.2 . . ?
C31 C30 C29 121.65(16) . . ?
C31 C30 H30 119.2 . . ?
C30 C31 H31 120.1 . . ?
C32 C31 C30 119.86(16) . . ?
C32 C31 H31 120.1 . . ?
C31 C32 H32 119.3 . . ?
C31 C32 C33 121.34(16) . . ?
C33 C32 H32 119.3 . . ?
C28 C33 C32 117.61(15) . . ?
C28 C33 C37 123.12(15) . . ?
C32 C33 C37 119.07(15) . . ?
C29 C34 H34 108.2 . . ?
C29 C34 C35 111.54(14) . . ?
C29 C34 C36 111.83(15) . . ?
C35 C34 H34 108.2 . . ?
C36 C34 H34 108.2 . . ?
C36 C34 C35 108.80(13) . . ?
C34 C35 H35A 109.5 . . ?
C34 C35 H35B 109.5 . . ?
C34 C35 H35C 109.5 . . ?
H35A C35 H35B 109.5 . . ?
H35A C35 H35C 109.5 . . ?
H35B C35 H35C 109.5 . . ?
C34 C36 H36A 109.5 . . ?
C34 C36 H36B 109.5 . . ?
C34 C36 H36C 109.5 . . ?
H36A C36 H36B 109.5 . . ?
H36A C36 H36C 109.5 . . ?
H36B C36 H36C 109.5 . . ?
C33 C37 H37 108.3 . . ?
C33 C37 C38 109.19(14) . . ?
C33 C37 C39 112.12(16) . . ?
C38 C37 H37 108.3 . . ?
C39 C37 H37 108.3 . . ?
C39 C37 C38 110.66(16) . . ?
C37 C38 H38A 109.5 . . ?
C37 C38 H38B 109.5 . . ?
C37 C38 H38C 109.5 . . ?
H38A C38 H38B 109.5 . . ?
H38A C38 H38C 109.5 . . ?
H38B C38 H38C 109.5 . . ?
C37 C39 H39A 109.5 . . ?
C37 C39 H39B 109.5 . . ?
C37 C39 H39C 109.5 . . ?
H39A C39 H39B 109.5 . . ?
H39A C39 H39C 109.5 . . ?
H39B C39 H39C 109.5 . . ?
N4 Ni2 Cl2 92.27(4) . . ?
C40 Ni2 Cl2 170.47(5) . . ?
C40 Ni2 N4 83.73(7) . . ?
C52 Ni2 Cl2 90.06(5) . . ?
C52 Ni2 N4 176.80(6) . . ?
C52 Ni2 C40 94.29(7) . . ?
C46 N4 Ni2 115.03(12) . . ?
C50 N4 Ni2 126.54(12) . . ?
C50 N4 C46 118.42(15) . . ?
C52 N5 C53 111.56(13) . . ?
C52 N5 C55 125.88(14) . . ?
C53 N5 C55 122.49(13) . . ?
C52 N6 C54 110.97(13) . . ?
C52 N6 C67 128.32(13) . . ?
C54 N6 C67 120.65(13) . . ?
C41 C40 Ni2 130.83(13) . . ?
C41 C40 C45 116.03(16) . . ?
C45 C40 Ni2 112.82(13) . . ?
C40 C41 H41 119.2 . . ?
C40 C41 C42 121.61(18) . . ?
C42 C41 H41 119.2 . . ?
C41 C42 H42 119.6 . . ?
C43 C42 C41 120.8(2) . . ?
C43 C42 H42 119.6 . . ?
C42 C43 H43 120.3 . . ?
C44 C43 C42 119.31(18) . . ?
C44 C43 H43 120.3 . . ?
C43 C44 H44 120.1 . . ?
C43 C44 C45 119.88(18) . . ?
C45 C44 H44 120.1 . . ?
C40 C45 C46 114.62(16) . . ?
C44 C45 C40 122.33(19) . . ?
C44 C45 C46 123.03(17) . . ?
N4 C46 C45 112.57(15) . . ?
N4 C46 C47 121.27(19) . . ?
C47 C46 C45 126.14(17) . . ?
C46 C47 H47 121.0 . . ?
C48 C47 C46 117.92(18) . . ?
C48 C47 H47 121.0 . . ?
F2 C48 C47 119.08(19) . . ?
F2 C48 C49 118.8(2) . . ?
C47 C48 C49 122.13(17) . . ?
C48 C49 H49 121.7 . . ?
C48 C49 C50 116.64(19) . . ?
C50 C49 H49 121.7 . . ?
N4 C50 C49 123.55(18) . . ?
N4 C50 H50 118.2 . . ?
C49 C50 H50 118.2 . . ?
N5 C52 Ni2 126.46(12) . . ?
N5 C52 N6 103.50(13) . . ?
N6 C52 Ni2 129.86(11) . . ?
N5 C53 H53 126.5 . . ?
C54 C53 N5 106.96(14) . . ?
C54 C53 H53 126.5 . . ?
N6 C54 H54 126.5 . . ?
C53 C54 N6 107.01(15) . . ?
C53 C54 H54 126.5 . . ?
C56 C55 N5 118.81(15) . . ?
C56 C55 C60 122.47(16) . . ?
C60 C55 N5 118.68(15) . . ?
C55 C56 C57 117.40(18) . . ?
C55 C56 C61 123.08(17) . . ?
C57 C56 C61 119.30(18) . . ?
C56 C57 H57 119.4 . . ?
C58 C57 C56 121.1(2) . . ?
C58 C57 H57 119.4 . . ?
C57 C58 H58 119.9 . . ?
C57 C58 C59 120.3(2) . . ?
C59 C58 H58 119.9 . . ?
C58 C59 H59 119.2 . . ?
C58 C59 C60 121.63(19) . . ?
C60 C59 H59 119.2 . . ?
C55 C60 C64 123.31(16) . . ?
C59 C60 C55 116.87(18) . . ?
C59 C60 C64 119.80(16) . . ?
C56 C61 H61 107.9 . . ?
C56 C61 C62 109.30(17) . . ?
C56 C61 C63 113.12(19) . . ?
C62 C61 H61 107.9 . . ?
C63 C61 H61 107.9 . . ?
C63 C61 C62 110.4(2) . . ?
C61 C62 H62A 109.5 . . ?
C61 C62 H62B 109.5 . . ?
C61 C62 H62C 109.5 . . ?
H62A C62 H62B 109.5 . . ?
H62A C62 H62C 109.5 . . ?
H62B C62 H62C 109.5 . . ?
C61 C63 H63A 109.5 . . ?
C61 C63 H63B 109.5 . . ?
C61 C63 H63C 109.5 . . ?
H63A C63 H63B 109.5 . . ?
H63A C63 H63C 109.5 . . ?
H63B C63 H63C 109.5 . . ?
C60 C64 H64 108.3 . . ?
C60 C64 C65 111.15(16) . . ?
C60 C64 C66 112.24(17) . . ?
C65 C64 H64 108.3 . . ?
C66 C64 H64 108.3 . . ?
C66 C64 C65 108.52(15) . . ?
C64 C65 H65A 109.5 . . ?
C64 C65 H65B 109.5 . . ?
C64 C65 H65C 109.5 . . ?
H65A C65 H65B 109.5 . . ?
H65A C65 H65C 109.5 . . ?
H65B C65 H65C 109.5 . . ?
C64 C66 H66A 109.5 . . ?
C64 C66 H66B 109.5 . . ?
C64 C66 H66C 109.5 . . ?
H66A C66 H66B 109.5 . . ?
H66A C66 H66C 109.5 . . ?
H66B C66 H66C 109.5 . . ?
C68 C67 N6 118.63(14) . . ?
C72 C67 N6 118.96(14) . . ?
C72 C67 C68 122.11(15) . . ?
C67 C68 C73 125.16(14) . . ?
C69 C68 C67 117.22(15) . . ?
C69 C68 C73 117.61(14) . . ?
C68 C69 H69 119.2 . . ?
C70 C69 C68 121.56(16) . . ?
C70 C69 H69 119.2 . . ?
C69 C70 H70 120.0 . . ?
C71 C70 C69 119.91(16) . . ?
C71 C70 H70 120.0 . . ?
C70 C71 H71 119.2 . . ?
C70 C71 C72 121.55(16) . . ?
C72 C71 H71 119.2 . . ?
C67 C72 C76 123.47(15) . . ?
C71 C72 C67 117.56(15) . . ?
C71 C72 C76 118.82(16) . . ?
C68 C73 H73 108.4 . . ?
C68 C73 C74 111.54(14) . . ?
C68 C73 C75 111.27(14) . . ?
C74 C73 H73 108.4 . . ?
C74 C73 C75 108.82(15) . . ?
C75 C73 H73 108.4 . . ?
C73 C74 H74A 109.5 . . ?
C73 C74 H74B 109.5 . . ?
C73 C74 H74C 109.5 . . ?
H74A C74 H74B 109.5 . . ?
H74A C74 H74C 109.5 . . ?
H74B C74 H74C 109.5 . . ?
C73 C75 H75A 109.5 . . ?
C73 C75 H75B 109.5 . . ?
C73 C75 H75C 109.5 . . ?
H75A C75 H75B 109.5 . . ?
H75A C75 H75C 109.5 . . ?
H75B C75 H75C 109.5 . . ?
C72 C76 H76 110.5 . . ?
C72 C76 H76A 105.3 . . ?
C72 C76 C77 109.44(19) . . ?
C72 C76 C77A 107.2(2) . . ?
C72 C76 C78 108.3(2) . . ?
C77 C76 H76 110.5 . . ?
C77 C76 C78 107.4(3) . . ?
C77A C76 H76A 105.3 . . ?
C78 C76 H76 110.5 . . ?
C78A C76 C72 120.8(4) . . ?
C78A C76 H76A 105.3 . . ?
C78A C76 C77A 111.6(5) . . ?
C76 C77 H77A 109.5 . . ?
C76 C77 H77B 109.5 . . ?
C76 C77 H77C 109.5 . . ?
H77A C77 H77B 109.5 . . ?
H77A C77 H77C 109.5 . . ?
H77B C77 H77C 109.5 . . ?
C76 C77A H77D 109.5 . . ?
C76 C77A H77E 109.5 . . ?
C76 C77A H77F 109.5 . . ?
H77D C77A H77E 109.5 . . ?
H77D C77A H77F 109.5 . . ?
H77E C77A H77F 109.5 . . ?
C76 C78 H78A 109.5 . . ?
C76 C78 H78B 109.5 . . ?
C76 C78 H78C 109.5 . . ?
H78A C78 H78B 109.5 . . ?
H78A C78 H78C 109.5 . . ?
H78B C78 H78C 109.5 . . ?
C76 C78A H78D 109.5 . . ?
C76 C78A H78E 109.5 . . ?
C76 C78A H78F 109.5 . . ?
H78D C78A H78E 109.5 . . ?
H78D C78A H78F 109.5 . . ?
H78E C78A H78F 109.5 . . ?
C80 O6 C81 114.3(9) . . ?
O6 C80 H80A 109.2 . . ?
O6 C80 H80B 109.2 . . ?
O6 C80 C79 111.9(6) . . ?
H80A C80 H80B 107.9 . . ?
C79 C80 H80A 109.2 . . ?
C79 C80 H80B 109.2 . . ?
O6 C81 H81A 108.9 . . ?
O6 C81 H81B 108.9 . . ?
O6 C81 C82 113.5(6) . . ?
H81A C81 H81B 107.7 . . ?
C82 C81 H81A 108.9 . . ?
C82 C81 H81B 108.9 . . ?
C81 C82 H82A 109.5 . . ?
C81 C82 H82B 109.5 . . ?
C81 C82 H82C 109.5 . . ?
H82A C82 H82B 109.5 . . ?
H82A C82 H82C 109.5 . . ?
H82B C82 H82C 109.5 . . ?
C80 C79 H79A 109.5 . . ?
C80 C79 H79B 109.5 . . ?
C80 C79 H79C 109.5 . . ?
H79A C79 H79B 109.5 . . ?
H79A C79 H79C 109.5 . . ?
H79B C79 H79C 109.5 . . ?

loop_
_geom_bond_atom_site_label_1
_geom_bond_atom_site_label_2
_geom_bond_distance
_geom_bond_site_symmetry_2
_geom_bond_publ_flag
Ni1 Cl1 2.2578(4) . ?
Ni1 N1 1.9516(13) . ?
Ni1 C1 1.9005(15) . ?
Ni1 C13 1.8851(15) . ?
F1 C9 1.3529(19) . ?
N1 C7 1.3664(19) . ?
N1 C11 1.341(2) . ?
N2 C13 1.375(2) . ?
N2 C14 1.3977(19) . ?
N2 C16 1.453(2) . ?
N3 C13 1.3712(19) . ?
N3 C15 1.3900(19) . ?
N3 C28 1.452(2) . ?
C1 C2 1.402(2) . ?
C1 C6 1.422(2) . ?
C2 H2 0.9500 . ?
C2 C3 1.393(2) . ?
C3 H3 0.9500 . ?
C3 C4 1.389(2) . ?
C4 H4 0.9500 . ?
C4 C5 1.384(2) . ?
C5 H5 0.9500 . ?
C5 C6 1.400(2) . ?
C6 C7 1.460(2) . ?
C7 C8 1.394(2) . ?
C8 H8 0.9500 . ?
C8 C9 1.374(3) . ?
C9 C10 1.375(2) . ?
C10 H10 0.9500 . ?
C10 C11 1.385(2) . ?
C11 H11 0.9500 . ?
C14 H14 0.9500 . ?
C14 C15 1.342(2) . ?
C15 H15 0.9500 . ?
C16 C17 1.404(2) . ?
C16 C21 1.415(2) . ?
C17 C18 1.402(2) . ?
C17 C22 1.517(2) . ?
C18 H18 0.9500 . ?
C18 C19 1.382(3) . ?
C19 H19 0.9500 . ?
C19 C20 1.389(3) . ?
C20 H20 0.9500 . ?
C20 C21 1.398(2) . ?
C21 C25 1.531(2) . ?
C22 H22 1.0000 . ?
C22 C23 1.536(2) . ?
C22 C24 1.529(3) . ?
C23 H23A 0.9800 . ?
C23 H23B 0.9800 . ?
C23 H23C 0.9800 . ?
C24 H24A 0.9800 . ?
C24 H24B 0.9800 . ?
C24 H24C 0.9800 . ?
C25 H25 1.0000 . ?
C25 C26 1.546(2) . ?
C25 C27 1.533(2) . ?
C26 H26A 0.9800 . ?
C26 H26B 0.9800 . ?
C26 H26C 0.9800 . ?
C27 H27A 0.9800 . ?
C27 H27B 0.9800 . ?
C27 H27C 0.9800 . ?
C28 C29 1.411(2) . ?
C28 C33 1.400(2) . ?
C29 C30 1.396(2) . ?
C29 C34 1.527(2) . ?
C30 H30 0.9500 . ?
C30 C31 1.387(2) . ?
C31 H31 0.9500 . ?
C31 C32 1.378(2) . ?
C32 H32 0.9500 . ?
C32 C33 1.400(2) . ?
C33 C37 1.520(2) . ?
C34 H34 1.0000 . ?
C34 C35 1.542(2) . ?
C34 C36 1.533(2) . ?
C35 H35A 0.9800 . ?
C35 H35B 0.9800 . ?
C35 H35C 0.9800 . ?
C36 H36A 0.9800 . ?
C36 H36B 0.9800 . ?
C36 H36C 0.9800 . ?
C37 H37 1.0000 . ?
C37 C38 1.537(3) . ?
C37 C39 1.534(2) . ?
C38 H38A 0.9800 . ?
C38 H38B 0.9800 . ?
C38 H38C 0.9800 . ?
C39 H39A 0.9800 . ?
C39 H39B 0.9800 . ?
C39 H39C 0.9800 . ?
Ni2 Cl2 2.2625(4) . ?
Ni2 N4 1.9565(14) . ?
Ni2 C40 1.9064(17) . ?
Ni2 C52 1.8925(16) . ?
F2 C48 1.349(2) . ?
N4 C46 1.360(2) . ?
N4 C50 1.343(2) . ?
N5 C52 1.3719(19) . ?
N5 C53 1.388(2) . ?
N5 C55 1.457(2) . ?
N6 C52 1.376(2) . ?
N6 C54 1.396(2) . ?
N6 C67 1.458(2) . ?
C40 C41 1.398(3) . ?
C40 C45 1.421(2) . ?
C41 H41 0.9500 . ?
C41 C42 1.400(3) . ?
C42 H42 0.9500 . ?
C42 C43 1.388(3) . ?
C43 H43 0.9500 . ?
C43 C44 1.383(3) . ?
C44 H44 0.9500 . ?
C44 C45 1.394(3) . ?
C45 C46 1.463(3) . ?
C46 C47 1.400(3) . ?
C47 H47 0.9500 . ?
C47 C48 1.368(3) . ?
C48 C49 1.376(3) . ?
C49 H49 0.9500 . ?
C49 C50 1.384(2) . ?
C50 H50 0.9500 . ?
C53 H53 0.9500 . ?
C53 C54 1.345(2) . ?
C54 H54 0.9500 . ?
C55 C56 1.399(3) . ?
C55 C60 1.410(2) . ?
C56 C57 1.401(3) . ?
C56 C61 1.511(3) . ?
C57 H57 0.9500 . ?
C57 C58 1.374(3) . ?
C58 H58 0.9500 . ?
C58 C59 1.379(3) . ?
C59 H59 0.9500 . ?
C59 C60 1.395(3) . ?
C60 C64 1.518(3) . ?
C61 H61 1.0000 . ?
C61 C62 1.538(3) . ?
C61 C63 1.529(3) . ?
C62 H62A 0.9800 . ?
C62 H62B 0.9800 . ?
C62 H62C 0.9800 . ?
C63 H63A 0.9800 . ?
C63 H63B 0.9800 . ?
C63 H63C 0.9800 . ?
C64 H64 1.0000 . ?
C64 C65 1.534(3) . ?
C64 C66 1.532(3) . ?
C65 H65A 0.9800 . ?
C65 H65B 0.9800 . ?
C65 H65C 0.9800 . ?
C66 H66A 0.9800 . ?
C66 H66B 0.9800 . ?
C66 H66C 0.9800 . ?
C67 C68 1.413(2) . ?
C67 C72 1.406(2) . ?
C68 C69 1.400(2) . ?
C68 C73 1.522(2) . ?
C69 H69 0.9500 . ?
C69 C70 1.383(3) . ?
C70 H70 0.9500 . ?
C70 C71 1.381(2) . ?
C71 H71 0.9500 . ?
C71 C72 1.396(2) . ?
C72 C76 1.515(2) . ?
C73 H73 1.0000 . ?
C73 C74 1.537(2) . ?
C73 C75 1.543(2) . ?
C74 H74A 0.9800 . ?
C74 H74B 0.9800 . ?
C74 H74C 0.9800 . ?
C75 H75A 0.9800 . ?
C75 H75B 0.9800 . ?
C75 H75C 0.9800 . ?
C76 H76 1.0000 . ?
C76 H76A 1.0000 . ?
C76 C77 1.530(4) . ?
C76 C77A 1.608(5) . ?
C76 C78 1.580(4) . ?
C76 C78A 1.485(6) . ?
C77 H77A 0.9800 . ?
C77 H77B 0.9800 . ?
C77 H77C 0.9800 . ?
C77A H77D 0.9800 . ?
C77A H77E 0.9800 . ?
C77A H77F 0.9800 . ?
C78 H78A 0.9800 . ?
C78 H78B 0.9800 . ?
C78 H78C 0.9800 . ?
C78A H78D 0.9800 . ?
C78A H78E 0.9800 . ?
C78A H78F 0.9800 . ?
O6 C80 1.455(8) . ?
O6 C81 1.463(8) . ?
C80 H80A 0.9900 . ?
C80 H80B 0.9900 . ?
C80 C79 1.557(5) . ?
C81 H81A 0.9900 . ?
C81 H81B 0.9900 . ?
C81 C82 1.531(5) . ?
C82 H82A 0.9800 . ?
C82 H82B 0.9800 . ?
C82 H82C 0.9800 . ?
C79 H79A 0.9800 . ?
C79 H79B 0.9800 . ?
C79 H79C 0.9800 . ?

loop_
_geom_torsion_atom_site_label_1
_geom_torsion_atom_site_label_2
_geom_torsion_atom_site_label_3
_geom_torsion_atom_site_label_4
_geom_torsion
_geom_torsion_site_symmetry_1
_geom_torsion_site_symmetry_2
_geom_torsion_site_symmetry_3
_geom_torsion_site_symmetry_4
_geom_torsion_publ_flag
Ni1 N1 C7 C6 10.37(17) . . . . ?
Ni1 N1 C7 C8 -169.23(13) . . . . ?
Ni1 N1 C11 C10 170.21(13) . . . . ?
Ni1 C1 C2 C3 -174.09(13) . . . . ?
Ni1 C1 C6 C5 175.54(13) . . . . ?
Ni1 C1 C6 C7 -6.02(18) . . . . ?
Cl1 Ni1 C13 N2 109.61(13) . . . . ?
Cl1 Ni1 C13 N3 -63.67(12) . . . . ?
F1 C9 C10 C11 -175.81(16) . . . . ?
N1 C7 C8 C9 -2.3(3) . . . . ?
N2 C14 C15 N3 1.51(17) . . . . ?
N2 C16 C17 C18 178.65(14) . . . . ?
N2 C16 C17 C22 -7.5(2) . . . . ?
N2 C16 C21 C20 179.75(13) . . . . ?
N2 C16 C21 C25 3.8(2) . . . . ?
N3 C28 C29 C30 178.81(14) . . . . ?
N3 C28 C29 C34 -0.3(2) . . . . ?
N3 C28 C33 C32 179.76(14) . . . . ?
N3 C28 C33 C37 -5.4(2) . . . . ?
C1 Ni1 C13 N2 -76.40(14) . . . . ?
C1 Ni1 C13 N3 110.32(13) . . . . ?
C1 C2 C3 C4 -0.3(3) . . . . ?
C1 C6 C7 N1 -2.9(2) . . . . ?
C1 C6 C7 C8 176.65(16) . . . . ?
C2 C1 C6 C5 -0.2(2) . . . . ?
C2 C1 C6 C7 178.24(14) . . . . ?
C2 C3 C4 C5 -0.6(3) . . . . ?
C3 C4 C5 C6 1.1(3) . . . . ?
C4 C5 C6 C1 -0.7(3) . . . . ?
C4 C5 C6 C7 -178.98(16) . . . . ?
C5 C6 C7 N1 175.50(15) . . . . ?
C5 C6 C7 C8 -4.9(3) . . . . ?
C6 C1 C2 C3 0.7(2) . . . . ?
C6 C7 C8 C9 178.17(16) . . . . ?
C7 N1 C11 C10 -3.2(3) . . . . ?
C7 C8 C9 F1 177.51(16) . . . . ?
C7 C8 C9 C10 -2.4(3) . . . . ?
C8 C9 C10 C11 4.1(3) . . . . ?
C9 C10 C11 N1 -1.2(3) . . . . ?
C11 N1 C7 C6 -175.39(14) . . . . ?
C11 N1 C7 C8 5.0(2) . . . . ?
C13 N2 C14 C15 -1.82(17) . . . . ?
C13 N2 C16 C17 -62.8(2) . . . . ?
C13 N2 C16 C21 120.77(17) . . . . ?
C13 N3 C15 C14 -0.74(17) . . . . ?
C13 N3 C28 C29 106.93(17) . . . . ?
C13 N3 C28 C33 -76.4(2) . . . . ?
C14 N2 C13 Ni1 -173.04(11) . . . . ?
C14 N2 C13 N3 1.32(16) . . . . ?
C14 N2 C16 C17 120.98(16) . . . . ?
C14 N2 C16 C21 -55.49(19) . . . . ?
C15 N3 C13 Ni1 174.39(11) . . . . ?
C15 N3 C13 N2 -0.37(16) . . . . ?
C15 N3 C28 C29 -69.82(19) . . . . ?
C15 N3 C28 C33 106.84(17) . . . . ?
C16 N2 C13 Ni1 10.4(2) . . . . ?
C16 N2 C13 N3 -175.27(14) . . . . ?
C16 N2 C14 C15 175.03(14) . . . . ?
C16 C17 C18 C19 2.6(2) . . . . ?
C16 C17 C22 C23 -101.57(19) . . . . ?
C16 C17 C22 C24 134.69(17) . . . . ?
C16 C21 C25 C26 104.14(18) . . . . ?
C16 C21 C25 C27 -133.46(16) . . . . ?
C17 C16 C21 C20 3.4(2) . . . . ?
C17 C16 C21 C25 -172.60(14) . . . . ?
C17 C18 C19 C20 1.4(3) . . . . ?
C18 C17 C22 C23 72.2(2) . . . . ?
C18 C17 C22 C24 -51.5(2) . . . . ?
C18 C19 C20 C21 -3.2(3) . . . . ?
C19 C20 C21 C16 0.8(2) . . . . ?
C19 C20 C21 C25 177.03(15) . . . . ?
C20 C21 C25 C26 -71.80(18) . . . . ?
C20 C21 C25 C27 50.6(2) . . . . ?
C21 C16 C17 C18 -5.0(2) . . . . ?
C21 C16 C17 C22 168.87(14) . . . . ?
C22 C17 C18 C19 -171.58(15) . . . . ?
C28 N3 C13 Ni1 -2.6(2) . . . . ?
C28 N3 C13 N2 -177.40(13) . . . . ?
C28 N3 C15 C14 176.47(14) . . . . ?
C28 C29 C30 C31 0.6(2) . . . . ?
C28 C29 C34 C35 97.56(18) . . . . ?
C28 C29 C34 C36 -140.34(16) . . . . ?
C28 C33 C37 C38 -104.39(18) . . . . ?
C28 C33 C37 C39 132.61(17) . . . . ?
C29 C28 C33 C32 -3.7(2) . . . . ?
C29 C28 C33 C37 171.12(15) . . . . ?
C29 C30 C31 C32 -2.0(3) . . . . ?
C30 C29 C34 C35 -81.52(19) . . . . ?
C30 C29 C34 C36 40.6(2) . . . . ?
C30 C31 C32 C33 0.4(3) . . . . ?
C31 C32 C33 C28 2.3(2) . . . . ?
C31 C32 C33 C37 -172.72(16) . . . . ?
C32 C33 C37 C38 70.4(2) . . . . ?
C32 C33 C37 C39 -52.6(2) . . . . ?
C33 C28 C29 C30 2.3(2) . . . . ?
C33 C28 C29 C34 -176.84(15) . . . . ?
C34 C29 C30 C31 179.78(15) . . . . ?
Ni2 N4 C46 C45 5.35(18) . . . . ?
Ni2 N4 C46 C47 -176.08(13) . . . . ?
Ni2 N4 C50 C49 176.76(14) . . . . ?
Ni2 C40 C41 C42 -171.21(15) . . . . ?
Ni2 C40 C45 C44 171.59(14) . . . . ?
Ni2 C40 C45 C46 -10.05(19) . . . . ?
Cl2 Ni2 C52 N5 -63.01(13) . . . . ?
Cl2 Ni2 C52 N6 111.27(14) . . . . ?
F2 C48 C49 C50 -177.78(17) . . . . ?
N4 C46 C47 C48 -1.2(3) . . . . ?
N5 C53 C54 N6 0.92(18) . . . . ?
N5 C55 C56 C57 176.86(17) . . . . ?
N5 C55 C56 C61 -8.6(3) . . . . ?
N5 C55 C60 C59 -178.32(16) . . . . ?
N5 C55 C60 C64 3.3(3) . . . . ?
N6 C67 C68 C69 175.89(14) . . . . ?
N6 C67 C68 C73 -2.6(2) . . . . ?
N6 C67 C72 C71 -177.16(14) . . . . ?
N6 C67 C72 C76 -1.5(2) . . . . ?
C40 Ni2 C52 N5 108.50(14) . . . . ?
C40 Ni2 C52 N6 -77.22(15) . . . . ?
C40 C41 C42 C43 0.2(3) . . . . ?
C40 C45 C46 N4 3.0(2) . . . . ?
C40 C45 C46 C47 -175.48(17) . . . . ?
C41 C40 C45 C44 -2.6(3) . . . . ?
C41 C40 C45 C46 175.77(15) . . . . ?
C41 C42 C43 C44 -1.3(3) . . . . ?
C42 C43 C44 C45 0.5(3) . . . . ?
C43 C44 C45 C40 1.6(3) . . . . ?
C43 C44 C45 C46 -176.66(17) . . . . ?
C44 C45 C46 N4 -178.64(16) . . . . ?
C44 C45 C46 C47 2.9(3) . . . . ?
C45 C40 C41 C42 1.7(3) . . . . ?
C45 C46 C47 C48 177.20(17) . . . . ?
C46 N4 C50 C49 -1.8(3) . . . . ?
C46 C47 C48 F2 178.59(16) . . . . ?
C46 C47 C48 C49 -1.3(3) . . . . ?
C47 C48 C49 C50 2.1(3) . . . . ?
C48 C49 C50 N4 -0.5(3) . . . . ?
C50 N4 C46 C45 -175.90(15) . . . . ?
C50 N4 C46 C47 2.7(3) . . . . ?
C52 N5 C53 C54 -0.76(19) . . . . ?
C52 N5 C55 C56 -76.5(2) . . . . ?
C52 N5 C55 C60 105.97(19) . . . . ?
C52 N6 C54 C53 -0.80(19) . . . . ?
C52 N6 C67 C68 120.40(17) . . . . ?
C52 N6 C67 C72 -65.8(2) . . . . ?
C53 N5 C52 Ni2 175.74(12) . . . . ?
C53 N5 C52 N6 0.26(17) . . . . ?
C53 N5 C55 C56 106.98(19) . . . . ?
C53 N5 C55 C60 -70.6(2) . . . . ?
C54 N6 C52 Ni2 -174.94(12) . . . . ?
C54 N6 C52 N5 0.33(17) . . . . ?
C54 N6 C67 C68 -62.8(2) . . . . ?
C54 N6 C67 C72 111.05(18) . . . . ?
C55 N5 C52 Ni2 -1.1(2) . . . . ?
C55 N5 C52 N6 -176.63(14) . . . . ?
C55 N5 C53 C54 176.25(15) . . . . ?
C55 C56 C57 C58 2.9(3) . . . . ?
C55 C56 C61 C62 -99.8(2) . . . . ?
C55 C56 C61 C63 136.8(2) . . . . ?
C55 C60 C64 C65 96.2(2) . . . . ?
C55 C60 C64 C66 -142.09(18) . . . . ?
C56 C55 C60 C59 4.2(3) . . . . ?
C56 C55 C60 C64 -174.21(17) . . . . ?
C56 C57 C58 C59 1.3(4) . . . . ?
C57 C56 C61 C62 74.7(2) . . . . ?
C57 C56 C61 C63 -48.8(3) . . . . ?
C57 C58 C59 C60 -2.8(4) . . . . ?
C58 C59 C60 C55 0.1(3) . . . . ?
C58 C59 C60 C64 178.6(2) . . . . ?
C59 C60 C64 C65 -82.2(2) . . . . ?
C59 C60 C64 C66 39.5(2) . . . . ?
C60 C55 C56 C57 -5.7(3) . . . . ?
C60 C55 C56 C61 168.86(17) . . . . ?
C61 C56 C57 C58 -171.9(2) . . . . ?
C67 N6 C52 Ni2 2.1(2) . . . . ?
C67 N6 C52 N5 177.41(14) . . . . ?
C67 N6 C54 C53 -178.14(14) . . . . ?
C67 C68 C69 C70 0.1(2) . . . . ?
C67 C68 C73 C74 109.97(18) . . . . ?
C67 C68 C73 C75 -128.30(17) . . . . ?
C67 C72 C76 C77 -114.5(3) . . . . ?
C67 C72 C76 C77A -73.5(4) . . . . ?
C67 C72 C76 C78 128.7(3) . . . . ?
C67 C72 C76 C78A 157.2(5) . . . . ?
C68 C67 C72 C71 -3.6(2) . . . . ?
C68 C67 C72 C76 172.08(15) . . . . ?
C68 C69 C70 C71 -1.1(3) . . . . ?
C69 C68 C73 C74 -68.56(19) . . . . ?
C69 C68 C73 C75 53.2(2) . . . . ?
C69 C70 C71 C72 -0.3(3) . . . . ?
C70 C71 C72 C67 2.6(3) . . . . ?
C70 C71 C72 C76 -173.31(16) . . . . ?
C71 C72 C76 C77 61.1(3) . . . . ?
C71 C72 C76 C77A 102.1(4) . . . . ?
C71 C72 C76 C78 -55.7(3) . . . . ?
C71 C72 C76 C78A -27.2(5) . . . . ?
C72 C67 C68 C69 2.3(2) . . . . ?
C72 C67 C68 C73 -176.26(15) . . . . ?
C73 C68 C69 C70 178.75(15) . . . . ?
C80 O6 C81 C82 -174.4(19) . . . . ?
C81 O6 C80 C79 -170(2) . . . . ?
